data_4518736
loop_
_publ_author_name
'Bej, Sourav'
'Mandal, Sukdeb'
'Mondal, Amita'
'Pal, Tapan K.'
'Banerjee, Priyabrata'

_publ_section_title
;
 Solvothermal Synthesis of High-Performance d<sup>10</sup>-MOFs with
 Hydrogel Membranes @ &quot;Turn-On&quot; Monitoring of Formaldehyde in
 Solution and Vapor Phase.
;
_journal_issue 21
_journal_name_full 'ACS applied materials &amp; interfaces'
_journal_page_first 25153
_journal_page_last 25163
_journal_paper_doi 10.1021/acsami.1c05998
_journal_volume 13
_journal_year 2021
_chemical_formula_sum 'C32 H10 Cd3 N6 O16'
_chemical_formula_weight 1071.66
_space_group_crystal_system monoclinic
_space_group_IT_number 15
_space_group_name_Hall '-C 2yc'
_space_group_name_H-M_alt 'C 1 2/c 1'
_atom_sites_solution_hydrogens geom
_audit_creation_method SHELXL-2018/3
_cell_angle_alpha 90
_cell_angle_beta 103.084(3)
_cell_angle_gamma 90
_cell_formula_units_Z 4
_cell_length_a 34.418(4)
_cell_length_b 10.1790(11)
_cell_length_c 18.202(2)
_cell_measurement_reflns_used 999
_cell_measurement_temperature 293(2)
_cell_measurement_theta_max 22.886
_cell_measurement_theta_min 2.297
_cell_volume 6211.4(12)
_computing_structure_refinement 'SHELXL-2018/3 (Sheldrick, 2018)'
_diffrn_ambient_temperature 293(2)
_diffrn_measured_fraction_theta_full 0.998
_diffrn_measured_fraction_theta_max 0.998
_diffrn_measurement_device_type 'BRUKER SMART APEX'
_diffrn_measurement_method /w-scans
_diffrn_radiation_type MoK\a
_diffrn_radiation_wavelength 0.71073
_diffrn_reflns_av_R_equivalents 0.0878
_diffrn_reflns_av_unetI/netI 0.0627
_diffrn_reflns_Laue_measured_fraction_full 0.998
_diffrn_reflns_Laue_measured_fraction_max 0.998
_diffrn_reflns_limit_h_max 37
_diffrn_reflns_limit_h_min -37
_diffrn_reflns_limit_k_max 11
_diffrn_reflns_limit_k_min -10
_diffrn_reflns_limit_l_max 19
_diffrn_reflns_limit_l_min -19
_diffrn_reflns_number 26029
_diffrn_reflns_point_group_measured_fraction_full 0.998
_diffrn_reflns_point_group_measured_fraction_max 0.998
_diffrn_reflns_theta_full 22.886
_diffrn_reflns_theta_max 22.886
_diffrn_reflns_theta_min 2.297
_diffrn_source 'fine-focus sealed tube'
_exptl_absorpt_coefficient_mu 1.066
_exptl_absorpt_correction_type empirical
_exptl_absorpt_process_details SADABS
_exptl_crystal_colour colorless
_exptl_crystal_density_diffrn 1.146
_exptl_crystal_description block
_exptl_crystal_F_000 2064
_exptl_crystal_size_max 0.24
_exptl_crystal_size_mid 0.16
_exptl_crystal_size_min 0.10
_exptl_transmission_factor_max 0.7448
_exptl_transmission_factor_min 0.5767
_platon_squeeze_details
;
;
_refine_diff_density_max 4.920
_refine_diff_density_min -2.228
_refine_diff_density_rms 0.286
_refine_ls_extinction_method none
_refine_ls_goodness_of_fit_ref 1.387
_refine_ls_hydrogen_treatment constr
_refine_ls_matrix_type full
_refine_ls_number_parameters 234
_refine_ls_number_reflns 4259
_refine_ls_number_restraints 1
_refine_ls_restrained_S_all 1.388
_refine_ls_R_factor_all 0.1299
_refine_ls_R_factor_gt 0.1076
_refine_ls_shift/su_max 0.000
_refine_ls_shift/su_mean 0.000
_refine_ls_structure_factor_coef Fsqd
_refine_ls_weighting_details 'w=1/[\s^2^(Fo^2^)+(0.2000P)^2^] where P=(Fo^2^+2Fc^2^)/3'
_refine_ls_weighting_scheme calc
_refine_ls_wR_factor_gt 0.3203
_refine_ls_wR_factor_ref 0.3471
_reflns_Friedel_coverage 0.000
_reflns_number_gt 3074
_reflns_number_total 4259
_reflns_threshold_expression 'I > 2\s(I)'
_cod_data_source_file am1c05998_si_002.cif
_cod_data_source_block 1
_cod_depositor_comments 'Adding full bibliography for 4518735--4518736.cif.'
_cod_original_cell_volume 6211.2(12)
_cod_original_sg_symbol_H-M 'C 2/c'
_cod_database_code 4518736
_shelx_shelxl_version_number 2018/3
_shelx_space_group_comment
;
The symmetry employed for this shelxl refinement is uniquely defined
by the following loop, which should always be used as a source of
symmetry information in preference to the above space-group names.
They are only intended as comments.
;

loop_
_space_group_symop_operation_xyz
'x, y, z'
'-x, y, -z+1/2'
'x+1/2, y+1/2, z'
'-x+1/2, y+1/2, -z+1/2'
'-x, -y, -z'
'x, -y, z-1/2'
'-x+1/2, -y+1/2, -z'
'x+1/2, -y+1/2, z-1/2'

loop_
_atom_site_label
_atom_site_type_symbol
_atom_site_fract_x
_atom_site_fract_y
_atom_site_fract_z
_atom_site_U_iso_or_equiv
_atom_site_adp_type
_atom_site_occupancy
_atom_site_site_symmetry_order
_atom_site_calc_flag
_atom_site_refinement_flags_posn
_atom_site_refinement_flags_adp
_atom_site_refinement_flags_occupancy
_atom_site_disorder_assembly
_atom_site_disorder_group
Cd1 Cd 0.750000 -0.250000 0.000000 0.0258(5) Uani 1 2 d S . P . .
Cd2 Cd 0.85370(3) -0.32306(11) 0.04555(7) 0.0454(5) Uani 1 1 d . . . . .
O7 O 0.7080(3) -0.0735(9) 0.0125(6) 0.049(3) Uani 1 1 d . . . . .
O6 O 0.7939(6) -0.2141(16) 0.1113(8) 0.096(5) Uani 1 1 d . . . . .
O3 O 0.8924(4) -0.4454(18) -0.0265(10) 0.114(6) Uani 1 1 d . . . . .
O2 O 0.7801(4) -0.1276(13) -0.0683(8) 0.077(4) Uani 1 1 d . . . . .
O8 O 0.6695(4) 0.0223(12) -0.0856(8) 0.078(4) Uani 1 1 d . . . . .
O5 O 0.8577(5) -0.1932(15) 0.1422(9) 0.089(5) Uani 1 1 d . . . . .
O4 O 0.9230(4) -0.355(2) 0.0791(10) 0.118(7) Uani 1 1 d . . . . .
C16 C 0.7805(6) 0.254(2) 0.0615(12) 0.077(6) Uani 1 1 d . . . . .
C2 C 0.8165(5) -0.0517(15) -0.1531(10) 0.054(4) Uani 1 1 d . . . . .
O1 O 0.8450(5) -0.1775(15) -0.0459(8) 0.085(5) Uani 1 1 d . . . . .
C13 C 0.7007(5) 0.0181(17) -0.0352(9) 0.051(4) Uani 1 1 d . . . . .
C1 C 0.8137(7) -0.1272(19) -0.0821(11) 0.069(5) Uani 1 1 d . . . . .
C4 C 0.7853(6) 0.0866(16) -0.2525(12) 0.066(5) Uani 1 1 d . . . . .
C5 C 0.8221(6) 0.0899(16) -0.2795(9) 0.059(5) Uani 1 1 d . . . . .
C14 C 0.7260(5) 0.1396(17) -0.0183(9) 0.050(4) Uani 1 1 d . . . . .
C11 C 1.0339(6) -0.475(3) 0.0483(17) 0.147(10) Uani 1 1 d . . . . .
H11 H 1.057784 -0.452570 0.081219 0.176 Uiso 1 1 calc R U . . .
C9 C 0.9647(5) -0.459(2) 0.0109(13) 0.085(5) Uani 1 1 d . . . . .
C15 C 0.7561(6) 0.1410(18) 0.0455(12) 0.070(6) Uani 1 1 d . . . . .
H15 H 0.760332 0.068982 0.077768 0.084 Uiso 1 1 calc R U . . .
C3 C 0.7848(6) 0.018(2) -0.1891(9) 0.073(6) Uani 1 1 d . . . . .
H3 H 0.761952 0.019383 -0.170038 0.087 Uiso 1 1 calc R U . . .
C12 C 0.8250(8) -0.1727(18) 0.1519(12) 0.069(6) Uani 1 1 d . . . . .
C8 C 0.9243(5) -0.414(2) 0.0225(14) 0.085(5) Uani 1 1 d . . . . .
C7 C 0.8498(5) -0.0506(17) -0.1775(10) 0.058(5) Uani 1 1 d . . . . .
H7 H 0.871152 -0.100958 -0.151791 0.070 Uiso 1 1 calc R U . . .
C6 C 0.8546(6) 0.021(2) -0.2387(11) 0.073(5) Uani 1 1 d . . . . .
H6 H 0.879008 0.022981 -0.252478 0.087 Uiso 1 1 calc R U . . .
C10 C 0.9972(6) -0.436(4) 0.0661(12) 0.147(10) Uani 1 1 d D . . . .
N2 N 0.8143(14) 0.252(3) 0.130(4) 0.35(4) Uani 1 1 d . . . . .
N3 N 0.998500 -0.386000 0.143209 0.113 Uiso 1 1 d D U . . .
N1 N 0.750700 0.170800 -0.281600 0.60(9) Uani 1 1 d . . . . .

loop_
_atom_site_aniso_label
_atom_site_aniso_U_11
_atom_site_aniso_U_22
_atom_site_aniso_U_33
_atom_site_aniso_U_23
_atom_site_aniso_U_13
_atom_site_aniso_U_12
Cd1 0.0216(8) 0.0259(8) 0.0354(8) 0.0071(6) 0.0182(6) 0.0097(5)
Cd2 0.0365(8) 0.0498(8) 0.0548(9) -0.0007(5) 0.0207(6) 0.0137(5)
O7 0.045(6) 0.035(6) 0.073(7) 0.002(5) 0.029(5) 0.007(5)
O6 0.109(14) 0.102(11) 0.061(9) -0.038(8) -0.015(9) 0.044(10)
O3 0.028(7) 0.142(15) 0.168(15) -0.059(13) 0.016(8) 0.030(8)
O2 0.074(9) 0.065(8) 0.105(10) 0.039(8) 0.049(8) 0.020(7)
O8 0.074(9) 0.058(7) 0.100(10) 0.007(8) 0.019(8) -0.004(7)
O5 0.078(11) 0.085(10) 0.113(12) -0.042(9) 0.037(9) 0.014(8)
O4 0.046(9) 0.163(16) 0.138(14) -0.061(13) 0.010(9) 0.049(10)
C16 0.044(11) 0.093(16) 0.084(15) -0.003(13) -0.004(10) 0.023(11)
C2 0.057(11) 0.038(8) 0.073(11) 0.009(8) 0.028(9) -0.011(8)
O1 0.071(10) 0.097(11) 0.091(10) 0.059(9) 0.025(8) 0.007(8)
C13 0.033(9) 0.063(11) 0.054(10) -0.005(9) 0.006(8) 0.012(8)
C1 0.093(16) 0.063(12) 0.067(12) 0.004(10) 0.048(12) 0.017(12)
C4 0.061 0.042(9) 0.099(14) 0.001(10) 0.025(10) -0.008(9)
C5 0.086(14) 0.044(9) 0.055(10) -0.010(8) 0.029(9) -0.005(9)
C14 0.052(10) 0.056(10) 0.048(9) 0.002(8) 0.020(8) 0.029(9)
C11 0.022(7) 0.22(2) 0.183(18) -0.126(18) 0.000(9) 0.030(10)
C9 0.031(7) 0.102(11) 0.129(13) -0.053(10) 0.028(8) 0.015(7)
C15 0.059(12) 0.042(10) 0.106(16) 0.022(10) 0.012(12) 0.019(9)
C3 0.071(13) 0.097(15) 0.049(10) 0.024(11) 0.013(9) 0.002(12)
C12 0.094(18) 0.052(11) 0.058(12) 0.008(9) 0.008(12) 0.015(11)
C8 0.031(7) 0.102(11) 0.129(13) -0.053(10) 0.028(8) 0.015(7)
C7 0.062(11) 0.053(10) 0.069(11) 0.024(9) 0.032(9) 0.010(9)
C6 0.075(13) 0.075(13) 0.075(13) 0.014(11) 0.032(11) 0.011(11)
C10 0.022(7) 0.22(2) 0.183(18) -0.126(18) 0.000(9) 0.030(10)
N2 0.19(4) 0.09(2) 0.67(11) 0.04(4) -0.12(6) 0.02(2)
N1 0.51(10) 0.18(4) 1.3(2) -0.16(9) 0.74(14) -0.06(6)

loop_
_atom_type_symbol
_atom_type_description
_atom_type_scat_dispersion_real
_atom_type_scat_dispersion_imag
_atom_type_scat_source
C C 0.0033 0.0016 'International Tables Vol C Tables 4.2.6.8 and 6.1.1.4'
H H 0.0000 0.0000 'International Tables Vol C Tables 4.2.6.8 and 6.1.1.4'
N N 0.0061 0.0033 'International Tables Vol C Tables 4.2.6.8 and 6.1.1.4'
O O 0.0106 0.0060 'International Tables Vol C Tables 4.2.6.8 and 6.1.1.4'
Cd Cd -0.8075 1.2024 'International Tables Vol C Tables 4.2.6.8 and 6.1.1.4'

loop_
_geom_angle_atom_site_label_1
_geom_angle_atom_site_label_2
_geom_angle_atom_site_label_3
_geom_angle
_geom_angle_site_symmetry_1
_geom_angle_site_symmetry_3
_geom_angle_publ_flag
O2 Cd1 O2 180.0 . 7_645 ?
O2 Cd1 O6 96.4(7) . . ?
O2 Cd1 O6 83.6(7) 7_645 . ?
O2 Cd1 O6 83.6(7) . 7_645 ?
O2 Cd1 O6 96.4(7) 7_645 7_645 ?
O6 Cd1 O6 180.0 . 7_645 ?
O2 Cd1 O7 90.0(4) . 7_645 ?
O2 Cd1 O7 90.0(4) 7_645 7_645 ?
O6 Cd1 O7 84.8(5) . 7_645 ?
O6 Cd1 O7 95.2(5) 7_645 7_645 ?
O2 Cd1 O7 90.0(4) . . ?
O2 Cd1 O7 90.0(4) 7_645 . ?
O6 Cd1 O7 95.2(5) . . ?
O6 Cd1 O7 84.8(5) 7_645 . ?
O7 Cd1 O7 180.0 7_645 . ?
O5 Cd2 O1 100.1(6) . . ?
O5 Cd2 O4 90.0(6) . . ?
O1 Cd2 O4 104.3(7) . . ?
O5 Cd2 O8 103.7(6) . 7_645 ?
O1 Cd2 O8 144.9(5) . 7_645 ?
O4 Cd2 O8 101.2(6) . 7_645 ?
O5 Cd2 O7 120.7(5) . 7_645 ?
O1 Cd2 O7 90.4(5) . 7_645 ?
O4 Cd2 O7 143.3(5) . 7_645 ?
O8 Cd2 O7 55.1(4) 7_645 7_645 ?
O5 Cd2 O3 144.0(6) . . ?
O1 Cd2 O3 86.2(6) . . ?
O4 Cd2 O3 54.3(5) . . ?
O8 Cd2 O3 89.5(6) 7_645 . ?
O7 Cd2 O3 94.4(4) 7_645 . ?
O5 Cd2 C13 114.6(6) . 7_645 ?
O1 Cd2 C13 117.9(5) . 7_645 ?
O4 Cd2 C13 124.2(6) . 7_645 ?
O8 Cd2 C13 27.4(4) 7_645 7_645 ?
O7 Cd2 C13 27.7(4) 7_645 7_645 ?
O3 Cd2 C13 92.4(5) . 7_645 ?
O5 Cd2 C8 115.8(7) . . ?
O1 Cd2 C8 94.9(7) . . ?
O4 Cd2 C8 26.1(6) . . ?
O8 Cd2 C8 97.6(6) 7_645 . ?
O7 Cd2 C8 121.2(5) 7_645 . ?
O3 Cd2 C8 28.3(6) . . ?
C13 Cd2 C8 111.6(6) 7_645 . ?
C13 O7 Cd1 122.0(10) . . ?
C13 O7 Cd2 90.2(10) . 7_645 ?
Cd1 O7 Cd2 97.2(4) . 7_645 ?
C12 O6 Cd1 155.0(18) . . ?
C8 O3 Cd2 89.1(11) . . ?
C1 O2 Cd1 134.7(12) . . ?
C13 O8 Cd2 92.2(11) . 7_645 ?
C12 O5 Cd2 109.5(14) . . ?
C8 O4 Cd2 94.6(12) . . ?
C14 C16 C15 121.9(18) 7_655 . ?
C14 C16 N2 120(2) 7_655 . ?
C15 C16 N2 118(2) . . ?
C7 C2 C3 120.2(16) . . ?
C7 C2 C1 120.9(17) . . ?
C3 C2 C1 118.8(16) . . ?
C1 O1 Cd2 129.4(13) . . ?
O8 C13 O7 122.5(16) . . ?
O8 C13 C14 119.0(16) . . ?
O7 C13 C14 116.8(14) . . ?
O8 C13 Cd2 60.4(9) . 7_645 ?
O7 C13 Cd2 62.1(9) . 7_645 ?
C14 C13 Cd2 167.7(11) . 7_645 ?
O1 C1 O2 129.0(18) . . ?
O1 C1 C2 116.5(17) . . ?
O2 C1 C2 114.5(19) . . ?
C3 C4 C5 118.6(18) . . ?
C3 C4 N1 116.4(16) . . ?
C5 C4 N1 124.1(15) . . ?
C6 C5 C4 117.6(16) . . ?
C6 C5 C12 121.7(18) . 6 ?
C4 C5 C12 120.6(18) . 6 ?
C16 C14 C15 119.2(18) 7_655 . ?
C16 C14 C13 122.5(17) 7_655 . ?
C15 C14 C13 118.3(16) . . ?
C9 C11 C10 122.7(19) 5_745 . ?
C9 C11 H11 118.6 5_745 . ?
C10 C11 H11 118.6 . . ?
C11 C9 C10 122.6(16) 5_745 . ?
C11 C9 C8 118.8(19) 5_745 . ?
C10 C9 C8 118.5(18) . . ?
C14 C15 C16 118.9(17) . . ?
C14 C15 H15 120.6 . . ?
C16 C15 H15 120.6 . . ?
C2 C3 C4 121.7(19) . . ?
C2 C3 H3 119.1 . . ?
C4 C3 H3 119.1 . . ?
O5 C12 O6 125(2) . . ?
O5 C12 C5 117(2) . 6_556 ?
O6 C12 C5 118(2) . 6_556 ?
O4 C8 O3 121.7(17) . . ?
O4 C8 C9 118.7(19) . . ?
O3 C8 C9 119.5(18) . . ?
O4 C8 Cd2 59.3(10) . . ?
O3 C8 Cd2 62.6(9) . . ?
C9 C8 Cd2 177.3(16) . . ?
C2 C7 C6 123.4(18) . . ?
C2 C7 H7 118.3 . . ?
C6 C7 H7 118.3 . . ?
C7 C6 C5 118.3(18) . . ?
C7 C6 H6 120.8 . . ?
C5 C6 H6 120.8 . . ?
C9 C10 C11 114.2(16) . . ?
C9 C10 N3 127.4(15) . . ?
C11 C10 N3 118.2(16) . . ?

loop_
_geom_bond_atom_site_label_1
_geom_bond_atom_site_label_2
_geom_bond_distance
_geom_bond_site_symmetry_2
_geom_bond_publ_flag
Cd1 O2 2.179(12) . ?
Cd1 O2 2.179(12) 7_645 ?
Cd1 O6 2.266(14) . ?
Cd1 O6 2.266(14) 7_645 ?
Cd1 O7 2.349(9) 7_645 ?
Cd1 O7 2.349(9) . ?
Cd2 O5 2.180(14) . ?
Cd2 O1 2.197(12) . ?
Cd2 O4 2.347(13) . ?
Cd2 O8 2.355(13) 7_645 ?
Cd2 O7 2.392(11) 7_645 ?
Cd2 O3 2.416(13) . ?
Cd2 C13 2.707(17) 7_645 ?
Cd2 C8 2.721(17) . ?
O7 C13 1.260(19) . ?
O6 C12 1.23(3) . ?
O3 C8 1.29(2) . ?
O2 C1 1.24(2) . ?
O8 C13 1.246(18) . ?
O5 C12 1.20(3) . ?
O4 C8 1.20(2) . ?
C16 C14 1.33(3) 7_655 ?
C16 C15 1.41(3) . ?
C16 N2 1.50(5) . ?
C2 C7 1.32(2) . ?
C2 C3 1.34(2) . ?
C2 C1 1.52(2) . ?
O1 C1 1.24(2) . ?
C13 C14 1.50(2) . ?
C4 C3 1.35(2) . ?
C4 C5 1.46(3) . ?
C4 N1 1.466(19) . ?
C5 C6 1.38(3) . ?
C5 C12 1.53(3) 6 ?
C14 C15 1.37(2) . ?
C11 C9 1.28(3) 5_745 ?
C11 C10 1.43(3) . ?
C11 H11 0.9300 . ?
C9 C10 1.34(3) . ?
C9 C8 1.52(2) . ?
C15 H15 0.9300 . ?
C3 H3 0.9300 . ?
C7 C6 1.37(2) . ?
C7 H7 0.9300 . ?
C6 H6 0.9300 . ?
C10 N3 1.484(16) . ?

loop_
_geom_torsion_atom_site_label_1
_geom_torsion_atom_site_label_2
_geom_torsion_atom_site_label_3
_geom_torsion_atom_site_label_4
_geom_torsion
_geom_torsion_site_symmetry_1
_geom_torsion_site_symmetry_2
_geom_torsion_site_symmetry_3
_geom_torsion_site_symmetry_4
_geom_torsion_publ_flag
Cd2 O8 C13 O7 -0.9(17) 7_645 . . . ?
Cd2 O8 C13 C14 -165.9(12) 7_645 . . . ?
Cd1 O7 C13 O8 99.5(17) . . . . ?
Cd2 O7 C13 O8 0.9(16) 7_645 . . . ?
Cd1 O7 C13 C14 -95.3(14) . . . . ?
Cd2 O7 C13 C14 166.2(12) 7_645 . . . ?
Cd1 O7 C13 Cd2 98.6(8) . . . 7_645 ?
Cd2 O1 C1 O2 14(3) . . . . ?
Cd2 O1 C1 C2 -167.3(12) . . . . ?
Cd1 O2 C1 O1 -21(4) . . . . ?
Cd1 O2 C1 C2 160.2(13) . . . . ?
C7 C2 C1 O1 6(3) . . . . ?
C3 C2 C1 O1 -171.9(19) . . . . ?
C7 C2 C1 O2 -175.3(18) . . . . ?
C3 C2 C1 O2 7(3) . . . . ?
C3 C4 C5 C6 1(3) . . . . ?
N1 C4 C5 C6 169.6(15) . . . . ?
C3 C4 C5 C12 -176.2(17) . . . 6 ?
N1 C4 C5 C12 -7(2) . . . 6 ?
O8 C13 C14 C16 -10(2) . . . 7_655 ?
O7 C13 C14 C16 -175.3(16) . . . 7_655 ?
Cd2 C13 C14 C16 -93(6) 7_645 . . 7_655 ?
O8 C13 C14 C15 168.3(16) . . . . ?
O7 C13 C14 C15 3(2) . . . . ?
Cd2 C13 C14 C15 84(6) 7_645 . . . ?
C16 C14 C15 C16 -3(3) 7_655 . . . ?
C13 C14 C15 C16 179.1(16) . . . . ?
C14 C16 C15 C14 3(3) 7_655 . . . ?
N2 C16 C15 C14 -177(3) . . . . ?
C7 C2 C3 C4 3(3) . . . . ?
C1 C2 C3 C4 -179.7(18) . . . . ?
C5 C4 C3 C2 -3(3) . . . . ?
N1 C4 C3 C2 -173.2(16) . . . . ?
Cd2 O5 C12 O6 -3(3) . . . . ?
Cd2 O5 C12 C5 176.4(11) . . . 6_556 ?
Cd1 O6 C12 O5 -51(4) . . . . ?
Cd1 O6 C12 C5 130(3) . . . 6_556 ?
Cd2 O4 C8 O3 -6(3) . . . . ?
Cd2 O4 C8 C9 178(2) . . . . ?
Cd2 O3 C8 O4 5(3) . . . . ?
Cd2 O3 C8 C9 -178(2) . . . . ?
C11 C9 C8 O4 178(3) 5_745 . . . ?
C10 C9 C8 O4 3(4) . . . . ?
C11 C9 C8 O3 1(4) 5_745 . . . ?
C10 C9 C8 O3 -174(3) . . . . ?
C3 C2 C7 C6 1(3) . . . . ?
C1 C2 C7 C6 -176.6(18) . . . . ?
C2 C7 C6 C5 -4(3) . . . . ?
C4 C5 C6 C7 3(3) . . . . ?
C12 C5 C6 C7 179.5(17) 6 . . . ?
C11 C9 C10 C11 8(6) 5_745 . . . ?
C8 C9 C10 C11 -177(3) . . . . ?
C11 C9 C10 N3 -166(3) 5_745 . . . ?
C8 C9 C10 N3 9(5) . . . . ?
C9 C11 C10 C9 -8(6) 5_745 . . . ?
C9 C11 C10 N3 167(3) 5_745 . . . ?

loop_
_platon_squeeze_void_nr
_platon_squeeze_void_average_x
_platon_squeeze_void_average_y
_platon_squeeze_void_average_z
_platon_squeeze_void_volume
_platon_squeeze_void_count_electrons
_platon_squeeze_void_content
1 0.000 -0.019 -0.002 1630 1118 ' '
2 0.500 -0.053 0.356 1630 1118 ' '
